data_4505774
loop_
_publ_author_name
'Mahmoudkhani, Amir H.'
'Langer, Vratislav'

_publ_section_title
;
 Supramolecular Isomerism and Isomorphism in the Structures of
 1,4-Butanebisphosphonic Acid and Its Organic Ammonium Salts
;
_journal_issue 1
_journal_name_full 'Crystal Growth &amp; Design'
_journal_page_first 21
_journal_paper_doi 10.1021/cg015553f
_journal_volume 2
_journal_year 2002
_chemical_formula_sum 'C28 H34 N6 O6 P2'
_chemical_formula_weight 612.55
_chemical_name_systematic
; 
p-Phenylazoanilinium butanebisphosphonate 
;
_space_group_IT_number 15
_symmetry_cell_setting monoclinic
_symmetry_space_group_name_Hall '-C 2yc'
_symmetry_space_group_name_H-M 'C 1 2/c 1'
_atom_sites_solution_hydrogens geom
_atom_sites_solution_primary direct
_atom_sites_solution_secondary difmap
_audit_creation_method SHELXTL
_cell_angle_alpha 90.00
_cell_angle_beta 90.291(1)
_cell_angle_gamma 90.00
_cell_formula_units_Z 4
_cell_length_a 65.3761(8)
_cell_length_b 6.3533(1)
_cell_length_c 7.4586(1)
_cell_measurement_reflns_used 5699
_cell_measurement_temperature 299(2)
_cell_measurement_theta_max 24
_cell_measurement_theta_min 1
_cell_volume 3097.92(7)
_computing_cell_refinement 'SAINT (Siemens, 1995)'
_computing_data_collection 'SMART (Siemens, 1995)'
_computing_data_reduction 'SAINT & SADABS'
_computing_molecular_graphics 'Diamond (Brandenburg, 2000)'
_computing_structure_refinement 'SHELXTL (Bruker AXS, 2001)'
_computing_structure_solution 'SHELXTL (Bruker AXS, 2001)'
_diffrn_ambient_temperature 299(2)
_diffrn_measured_fraction_theta_full 0.929
_diffrn_measured_fraction_theta_max 0.929
_diffrn_measurement_device_type 'Siemens SMART CCD'
_diffrn_measurement_method '\w scans'
_diffrn_radiation_monochromator graphite
_diffrn_radiation_source 'fine-focus sealed tube'
_diffrn_radiation_type MoK\a
_diffrn_radiation_wavelength 0.71073
_diffrn_reflns_av_R_equivalents 0.028
_diffrn_reflns_av_sigmaI/netI 0.027
_diffrn_reflns_limit_h_max 73
_diffrn_reflns_limit_h_min -72
_diffrn_reflns_limit_k_max 7
_diffrn_reflns_limit_k_min -7
_diffrn_reflns_limit_l_max 8
_diffrn_reflns_limit_l_min -8
_diffrn_reflns_number 9494
_diffrn_reflns_theta_full 24.02
_diffrn_reflns_theta_max 24.02
_diffrn_reflns_theta_min 2.49
_diffrn_standards_decay_% none
_exptl_absorpt_coefficient_mu 0.191
_exptl_absorpt_correction_T_max 0.9962
_exptl_absorpt_correction_T_min 0.9192
_exptl_absorpt_correction_type multi-scan
_exptl_absorpt_process_details 'SADABS (Sheldrick, 2001)'
_exptl_crystal_colour light-yellow
_exptl_crystal_density_diffrn 1.313
_exptl_crystal_density_method 'not measured'
_exptl_crystal_description plate
_exptl_crystal_F_000 1288
_exptl_crystal_size_max 0.45
_exptl_crystal_size_mid 0.40
_exptl_crystal_size_min 0.02
_refine_diff_density_max 0.213
_refine_diff_density_min -0.292
_refine_diff_density_rms 0.038
_refine_ls_extinction_method none
_refine_ls_goodness_of_fit_ref 1.066
_refine_ls_hydrogen_treatment mixed
_refine_ls_matrix_type full
_refine_ls_number_parameters 211
_refine_ls_number_reflns 2277
_refine_ls_number_restraints 1
_refine_ls_restrained_S_all 1.066
_refine_ls_R_factor_all 0.047
_refine_ls_R_factor_gt 0.037
_refine_ls_shift/su_max 0.000
_refine_ls_shift/su_mean 0.000
_refine_ls_structure_factor_coef Fsqd
_refine_ls_weighting_details 'calc w=1/[\s^2^(Fo^2^)+(0.0510P)^2^+2.6150P] where P=(Fo^2^+2Fc^2^)/3'
_refine_ls_weighting_scheme calc
_refine_ls_wR_factor_gt 0.095
_refine_ls_wR_factor_ref 0.102
_reflns_number_gt 1939
_reflns_number_total 2277
_reflns_threshold_expression I>2sigma(I)
_cod_data_source_file cg015553f_s1.cif
_cod_data_source_block n
_cod_original_sg_symbol_H-M C2/c
_cod_database_code 4505774

loop_
_symmetry_equiv_pos_as_xyz
'x, y, z'
'-x, y, -z+1/2'
'x+1/2, y+1/2, z'
'-x+1/2, y+1/2, -z+1/2'
'-x, -y, -z'
'x, -y, z-1/2'
'-x+1/2, -y+1/2, -z'
'x+1/2, -y+1/2, z-1/2'

loop_
_atom_site_label
_atom_site_type_symbol
_atom_site_fract_x
_atom_site_fract_y
_atom_site_fract_z
_atom_site_U_iso_or_equiv
_atom_site_adp_type
_atom_site_occupancy
_atom_site_symmetry_multiplicity
_atom_site_calc_flag
_atom_site_refinement_flags
P1 P 0.199664(8) 0.30098(8) 0.85521(7) 0.0331(2) Uani 1 1 d .
N1 N 0.16964(3) 0.8181(3) 0.7538(2) 0.0388(5) Uani 1 1 d .
H1A H 0.1720 0.8229 0.6365 0.054(7) Uiso 1 1 calc R
H1B H 0.1778 0.7225 0.8042 0.050(7) Uiso 1 1 calc R
H1C H 0.1722 0.9438 0.8019 0.076(9) Uiso 1 1 calc R
O1 O 0.20514(3) 0.2412(3) 0.6587(2) 0.0555(5) Uani 1 1 d D
C1 C 0.22069(3) 0.2006(4) 0.9849(3) 0.0406(6) Uani 1 1 d .
H1A H 0.2178 0.2230 1.1109 0.047(6) Uiso 1 1 calc R
H1B H 0.2216 0.0499 0.9657 0.063(8) Uiso 1 1 calc R
O2 O 0.19806(2) 0.5373(2) 0.87798(18) 0.0384(4) Uani 1 1 d .
C2 C 0.24143(3) 0.2975(4) 0.9435(3) 0.0444(6) Uani 1 1 d .
H2A H 0.2408 0.4479 0.9653 0.067(8) Uiso 1 1 calc R
H2B H 0.2445 0.2765 0.8176 0.056(7) Uiso 1 1 calc R
O3 O 0.18018(2) 0.1864(2) 0.9073(2) 0.0417(4) Uani 1 1 d .
C11 C 0.14836(3) 0.7612(3) 0.7849(3) 0.0380(5) Uani 1 1 d .
C12 C 0.14368(3) 0.5608(4) 0.8444(3) 0.0488(6) Uani 1 1 d .
H12 H 0.1541 0.4648 0.8674 0.052(7) Uiso 1 1 calc R
C13 C 0.12356(3) 0.5032(4) 0.8694(3) 0.0531(7) Uani 1 1 d .
H13 H 0.1204 0.3682 0.9090 0.067(8) Uiso 1 1 calc R
C14 C 0.10799(3) 0.6455(4) 0.8360(3) 0.0468(6) Uani 1 1 d .
C15 C 0.11279(4) 0.8471(4) 0.7796(4) 0.0551(7) Uani 1 1 d .
H15 H 0.1024 0.9444 0.7600 0.069(8) Uiso 1 1 calc R
C16 C 0.13297(3) 0.9050(4) 0.7521(3) 0.0498(6) Uani 1 1 d .
H16 H 0.1361 1.0397 0.7118 0.058(7) Uiso 1 1 calc R
N21 N 0.08669(3) 0.5973(4) 0.8560(3) 0.0555(6) Uani 1 1 d .
C21 C 0.06204(4) 0.3538(5) 0.8987(3) 0.0564(7) Uani 1 1 d .
N22 N 0.08319(3) 0.4052(4) 0.8795(3) 0.0586(6) Uani 1 1 d .
C22 C 0.05785(4) 0.1518(5) 0.9600(4) 0.0714(8) Uani 1 1 d .
H22 H 0.0685 0.0594 0.9852 0.078(9) Uiso 1 1 calc R
C23 C 0.03781(5) 0.0884(6) 0.9837(5) 0.0851(10) Uani 1 1 d .
H23 H 0.0350 -0.0464 1.0256 0.104(12) Uiso 1 1 calc R
C24 C 0.02203(5) 0.2243(6) 0.9452(5) 0.0867(10) Uani 1 1 d .
H24 H 0.0086 0.1816 0.9615 0.105(11) Uiso 1 1 calc R
C25 C 0.02616(4) 0.4237(6) 0.8823(5) 0.0839(10) Uani 1 1 d .
H25 H 0.0154 0.5146 0.8550 0.093(11) Uiso 1 1 calc R
C26 C 0.04618(4) 0.4898(5) 0.8597(4) 0.0675(8) Uani 1 1 d .
H26 H 0.0489 0.6250 0.8184 0.070(9) Uiso 1 1 calc R
H1 H 0.2035(4) 0.322(4) 0.579(3) 0.071(10) Uiso 1 1 d D

loop_
_atom_site_aniso_label
_atom_site_aniso_U_11
_atom_site_aniso_U_22
_atom_site_aniso_U_33
_atom_site_aniso_U_23
_atom_site_aniso_U_13
_atom_site_aniso_U_12
P1 0.0361(3) 0.0310(3) 0.0323(3) 0.0010(2) -0.0007(2) 0.0029(2)
N1 0.0381(10) 0.0367(11) 0.0416(12) -0.0003(9) -0.0010(8) 0.0024(8)
O1 0.0926(14) 0.0398(10) 0.0341(10) 0.0012(8) 0.0060(9) 0.0207(9)
C1 0.0350(12) 0.0428(14) 0.0440(14) 0.0121(10) 0.0016(10) 0.0010(10)
O2 0.0465(9) 0.0309(8) 0.0376(8) -0.0021(6) -0.0049(7) 0.0030(6)
C2 0.0346(12) 0.0441(15) 0.0544(15) 0.0155(11) 0.0000(10) 0.0010(10)
O3 0.0343(8) 0.0411(9) 0.0497(9) -0.0012(7) -0.0041(7) -0.0024(7)
C11 0.0353(12) 0.0410(13) 0.0377(12) -0.0040(10) 0.0002(9) 0.0005(10)
C12 0.0385(13) 0.0447(15) 0.0631(16) 0.0119(12) -0.0001(11) 0.0072(11)
C13 0.0452(14) 0.0484(15) 0.0658(17) 0.0162(13) 0.0022(12) -0.0022(12)
C14 0.0369(13) 0.0521(15) 0.0515(14) 0.0020(12) 0.0029(10) 0.0037(11)
C15 0.0395(14) 0.0483(16) 0.0775(19) 0.0045(13) 0.0005(12) 0.0112(12)
C16 0.0428(14) 0.0369(14) 0.0697(17) 0.0040(12) 0.0027(12) 0.0040(11)
N21 0.0377(11) 0.0626(15) 0.0664(14) 0.0035(11) 0.0037(10) 0.0004(10)
C21 0.0428(14) 0.0690(18) 0.0575(16) -0.0001(14) 0.0030(12) -0.0050(13)
N22 0.0429(12) 0.0630(16) 0.0700(15) 0.0043(12) 0.0039(10) -0.0024(11)
C22 0.0593(18) 0.066(2) 0.089(2) 0.0000(16) 0.0094(15) -0.0079(16)
C23 0.073(2) 0.078(2) 0.105(3) -0.005(2) 0.0187(18) -0.0255(19)
C24 0.0502(19) 0.103(3) 0.107(3) -0.011(2) 0.0123(17) -0.0214(19)
C25 0.0436(17) 0.109(3) 0.099(3) 0.008(2) 0.0000(15) -0.0010(18)
C26 0.0450(16) 0.079(2) 0.078(2) 0.0113(17) 0.0016(13) -0.0040(15)

loop_
_atom_type_symbol
_atom_type_description
_atom_type_scat_dispersion_real
_atom_type_scat_dispersion_imag
_atom_type_scat_source
C C 0.0033 0.0016 'International Tables Vol C Tables 4.2.6.8 and 6.1.1.4'
H H 0.0000 0.0000 'International Tables Vol C Tables 4.2.6.8 and 6.1.1.4'
N N 0.0061 0.0033 'International Tables Vol C Tables 4.2.6.8 and 6.1.1.4'
O O 0.0106 0.0060 'International Tables Vol C Tables 4.2.6.8 and 6.1.1.4'
P P 0.1023 0.0942 'International Tables Vol C Tables 4.2.6.8 and 6.1.1.4'

loop_
_geom_angle_atom_site_label_1
_geom_angle_atom_site_label_2
_geom_angle_atom_site_label_3
_geom_angle
_geom_angle_site_symmetry_1
_geom_angle_site_symmetry_3
O2 P1 O3 112.83(8) . .
O2 P1 O1 111.31(9) . .
O3 P1 O1 108.70(10) . .
O2 P1 C1 110.19(10) . .
O3 P1 C1 109.44(9) . .
O1 P1 C1 103.99(10) . .
C11 N1 H1A 109.5 . .
C11 N1 H1B 109.5 . .
H1A N1 H1B 109.5 . .
C11 N1 H1C 109.5 . .
H1A N1 H1C 109.5 . .
H1B N1 H1C 109.5 . .
P1 O1 H1 121(2) . .
C2 C1 P1 115.32(15) . .
C2 C1 H1A 108.4 . .
P1 C1 H1A 108.4 . .
C2 C1 H1B 108.4 . .
P1 C1 H1B 108.4 . .
H1A C1 H1B 107.5 . .
C1 C2 C2 112.4(2) . 7_557
C1 C2 H2A 109.1 . .
C2 C2 H2A 109.1 7_557 .
C1 C2 H2B 109.1 . .
C2 C2 H2B 109.1 7_557 .
H2A C2 H2B 107.9 . .
C16 C11 C12 120.3(2) . .
C16 C11 N1 120.2(2) . .
C12 C11 N1 119.50(19) . .
C13 C12 C11 120.0(2) . .
C13 C12 H12 120.0 . .
C11 C12 H12 120.0 . .
C14 C13 C12 120.3(2) . .
C14 C13 H13 119.9 . .
C12 C13 H13 119.9 . .
C15 C14 C13 119.5(2) . .
C15 C14 N21 116.8(2) . .
C13 C14 N21 123.7(2) . .
C14 C15 C16 120.5(2) . .
C14 C15 H15 119.8 . .
C16 C15 H15 119.8 . .
C11 C16 C15 119.5(2) . .
C11 C16 H16 120.3 . .
C15 C16 H16 120.3 . .
N22 N21 C14 113.6(2) . .
C26 C21 C22 119.9(2) . .
C26 C21 N22 124.2(3) . .
C22 C21 N22 115.9(2) . .
N21 N22 C21 114.5(2) . .
C23 C22 C21 120.0(3) . .
C23 C22 H22 120.0 . .
C21 C22 H22 120.0 . .
C24 C23 C22 120.1(3) . .
C24 C23 H23 120.0 . .
C22 C23 H23 120.0 . .
C25 C24 C23 120.0(3) . .
C25 C24 H24 120.0 . .
C23 C24 H24 120.0 . .
C24 C25 C26 120.5(3) . .
C24 C25 H25 119.8 . .
C26 C25 H25 119.8 . .
C21 C26 C25 119.6(3) . .
C21 C26 H26 120.2 . .
C25 C26 H26 120.2 . .

loop_
_geom_bond_atom_site_label_1
_geom_bond_atom_site_label_2
_geom_bond_distance
_geom_bond_site_symmetry_2
P1 O2 1.5149(15) .
P1 O3 1.5195(15) .
P1 O1 1.5576(17) .
P1 C1 1.794(2) .
N1 C11 1.457(3) .
N1 H1A 0.8900 .
N1 H1B 0.8900 .
N1 H1C 0.8900 .
O1 H1 0.79(2) .
C1 C2 1.522(3) .
C1 H1A 0.9700 .
C1 H1B 0.9700 .
C2 C2 1.523(4) 7_557
C2 H2A 0.9700 .
C2 H2B 0.9700 .
C11 C16 1.380(3) .
C11 C12 1.383(3) .
C12 C13 1.379(3) .
C12 H12 0.9300 .
C13 C14 1.383(3) .
C13 H13 0.9300 .
C14 C15 1.384(3) .
C14 N21 1.434(3) .
C15 C16 1.387(3) .
C15 H15 0.9300 .
C16 H16 0.9300 .
N21 N22 1.254(3) .
C21 C26 1.380(4) .
C21 C22 1.390(4) .
C21 N22 1.429(3) .
C22 C23 1.383(4) .
C22 H22 0.9300 .
C23 C24 1.375(5) .
C23 H23 0.9300 .
C24 C25 1.378(5) .
C24 H24 0.9300 .
C25 C26 1.386(4) .
C25 H25 0.9300 .
C26 H26 0.9300 .

loop_
_geom_hbond_atom_site_label_D
_geom_hbond_atom_site_label_H
_geom_hbond_atom_site_label_A
_geom_hbond_distance_DH
_geom_hbond_distance_HA
_geom_hbond_distance_DA
_geom_hbond_angle_DHA
_geom_hbond_site_symmetry_A
O1 H1 O2 0.79(2) 1.78(2) 2.563(2) 169(3) 6_565
N1 H1A O3 0.89 1.80 2.679(2) 171 6_565
N1 H1C O3 0.89 1.81 2.692(2) 173 1_565
N1 H1B O2 0.89 1.85 2.734(2) 170 .
C1 H1B O1 0.97 2.58 3.257(3) 127 6_556
C12 H12 O3 0.93 2.47 3.400(3) 174 .
